data_4028778
loop_
_publ_author_name
'Benedikt Neue'
'Atsushi Wakamiya'
'Roland Fr\"ohlich'
'Birgit Wibbeling'
'Shigehiro Yamaguchi'
'Ernst-Ulrich W\"urthwein'

_publ_section_title
;
 Modification and Unexpected Reactivity of 2-Borylbenzaldimines: Acylated
 and Silylated Derivatives as Well as Dimeric Compounds
;
_journal_name_full 'Journal of Organic Chemistry'
_journal_page_first 11747
_journal_page_last 11755
_journal_paper_doi 10.1021/jo401748d
_journal_volume 78
_journal_year 2013
_chemical_formula_sum 'C30 H38 B N'
_chemical_formula_weight 423.42
_chemical_name_systematic
; 
 ? 
;
_space_group_IT_number 14
_symmetry_cell_setting monoclinic
_symmetry_space_group_name_Hall '-P 2ybc'
_symmetry_space_group_name_H-M 'P 1 21/c 1'
_atom_sites_solution_hydrogens geom
_atom_sites_solution_primary direct
_atom_sites_solution_secondary difmap
_audit_creation_method SHELXL-97
_cell_angle_alpha 90.00
_cell_angle_beta 108.725(9)
_cell_angle_gamma 90.00
_cell_formula_units_Z 4
_cell_length_a 19.3095(12)
_cell_length_b 8.7351(6)
_cell_length_c 15.5396(10)
_cell_measurement_reflns_used 5160
_cell_measurement_temperature 123(2)
_cell_measurement_theta_max 31.50
_cell_measurement_theta_min 2.76
_cell_volume 2482.3(3)
_computing_cell_refinement 'CrystalClear (Rigaku Corp., 2000)'
_computing_data_collection 'CrystalClear (Rigaku Corp., 2000)'
_computing_data_reduction 'CrystalClear (Rigaku Corp., 2000)'
_computing_molecular_graphics 'XP (BrukerAXS, 2000)'
_computing_publication_material 'SHELXL-97 (Sheldrick, 1997)'
_computing_structure_refinement 'SHELXL-97 (Sheldrick, 1997)'
_computing_structure_solution 'SHELXS-97 (Sheldrick, 1990)'
_diffrn_ambient_temperature 123(2)
_diffrn_measured_fraction_theta_full 0.997
_diffrn_measured_fraction_theta_max 0.997
_diffrn_measurement_device_type CCD
_diffrn_measurement_method '\w and \f scans'
_diffrn_radiation_monochromator Confocal
_diffrn_radiation_source 'Rotating Anode'
_diffrn_radiation_type MoK\a
_diffrn_radiation_wavelength 0.71073
_diffrn_reflns_av_R_equivalents 0.055
_diffrn_reflns_av_sigmaI/netI 0.0503
_diffrn_reflns_limit_h_max 24
_diffrn_reflns_limit_h_min -24
_diffrn_reflns_limit_k_max 10
_diffrn_reflns_limit_k_min -8
_diffrn_reflns_limit_l_max 19
_diffrn_reflns_limit_l_min -19
_diffrn_reflns_number 23253
_diffrn_reflns_theta_full 26.37
_diffrn_reflns_theta_max 26.37
_diffrn_reflns_theta_min 2.77
_exptl_absorpt_coefficient_mu 0.064
_exptl_absorpt_correction_T_max 0.9987
_exptl_absorpt_correction_T_min 0.9874
_exptl_absorpt_correction_type multi-scan
_exptl_crystal_colour colourless
_exptl_crystal_density_diffrn 1.133
_exptl_crystal_description prism
_exptl_crystal_F_000 920
_exptl_crystal_size_max 0.20
_exptl_crystal_size_mid 0.10
_exptl_crystal_size_min 0.02
_refine_diff_density_max 0.299
_refine_diff_density_min -0.246
_refine_diff_density_rms 0.057
_refine_ls_extinction_method none
_refine_ls_goodness_of_fit_ref 1.116
_refine_ls_hydrogen_treatment constr
_refine_ls_matrix_type full
_refine_ls_number_parameters 298
_refine_ls_number_reflns 5064
_refine_ls_number_restraints 0
_refine_ls_restrained_S_all 1.116
_refine_ls_R_factor_all 0.1117
_refine_ls_R_factor_gt 0.0843
_refine_ls_shift/su_max 0.000
_refine_ls_shift/su_mean 0.000
_refine_ls_structure_factor_coef Fsqd
_refine_ls_weighting_details 'calc w=1/[\s^2^(Fo^2^)+(0.1030P)^2^+1.3944P] where P=(Fo^2^+2Fc^2^)/3'
_refine_ls_weighting_scheme calc
_refine_ls_wR_factor_gt 0.2017
_refine_ls_wR_factor_ref 0.2227
_reflns_number_gt 3757
_reflns_number_total 5064
_reflns_threshold_expression >2sigma(I)
_cod_data_source_file jo401748d_si_001_4.cif
_cod_data_source_block j-41-2
_cod_database_code 4028778

loop_
_symmetry_equiv_pos_as_xyz
'x, y, z'
'-x, y+1/2, -z+1/2'
'-x, -y, -z'
'x, -y-1/2, z-1/2'

loop_
_atom_site_label
_atom_site_type_symbol
_atom_site_fract_x
_atom_site_fract_y
_atom_site_fract_z
_atom_site_U_iso_or_equiv
_atom_site_adp_type
_atom_site_occupancy
_atom_site_symmetry_multiplicity
_atom_site_calc_flag
_atom_site_refinement_flags
B1 B 0.28214(16) 0.6050(3) 0.1921(2) 0.0289(6) Uani 1 1 d .
N1 N 0.25561(11) 0.4788(2) 0.10954(14) 0.0289(5) Uani 1 1 d .
C1 C 0.36053(13) 0.6453(3) 0.17662(17) 0.0281(6) Uani 1 1 d .
C2 C 0.37234(14) 0.5393(3) 0.11476(17) 0.0287(6) Uani 1 1 d .
C3 C 0.43846(14) 0.5258(3) 0.09596(19) 0.0346(6) Uani 1 1 d .
H3 H 0.4438 0.4522 0.0535 0.042 Uiso 1 1 calc R
C4 C 0.49519(14) 0.6209(3) 0.1401(2) 0.0384(7) Uani 1 1 d .
H4 H 0.5407 0.6134 0.1292 0.046 Uiso 1 1 calc R
C5 C 0.48539(14) 0.7297(3) 0.20184(18) 0.0350(6) Uani 1 1 d .
H5 H 0.5243 0.7973 0.2313 0.042 Uiso 1 1 calc R
C6 C 0.42022(14) 0.7401(3) 0.22044(18) 0.0321(6) Uani 1 1 d .
H6 H 0.4157 0.8129 0.2638 0.039 Uiso 1 1 calc R
C7 C 0.30766(14) 0.4488(3) 0.07592(18) 0.0308(6) Uani 1 1 d .
H7 H 0.3034 0.3741 0.0300 0.037 Uiso 1 1 calc R
C8 C 0.18349(14) 0.4036(3) 0.07219(18) 0.0342(6) Uani 1 1 d .
H8A H 0.1541 0.4308 0.1117 0.041 Uiso 1 1 calc R
H8B H 0.1915 0.2915 0.0772 0.041 Uiso 1 1 calc R
C21 C 0.13701(15) 0.4394(3) -0.02690(19) 0.0373(7) Uani 1 1 d .
C22 C 0.17164(18) 0.3795(4) -0.0960(2) 0.0505(8) Uani 1 1 d .
H22A H 0.1361 0.3862 -0.1572 0.076 Uiso 1 1 calc R
H22B H 0.1863 0.2725 -0.0821 0.076 Uiso 1 1 calc R
H22C H 0.2147 0.4413 -0.0929 0.076 Uiso 1 1 calc R
C23 C 0.06452(17) 0.3536(4) -0.0406(2) 0.0532(9) Uani 1 1 d .
H23A H 0.0301 0.3783 -0.1006 0.080 Uiso 1 1 calc R
H23B H 0.0437 0.3848 0.0065 0.080 Uiso 1 1 calc R
H23C H 0.0737 0.2430 -0.0364 0.080 Uiso 1 1 calc R
C24 C 0.12125(17) 0.6108(3) -0.0416(2) 0.0448(8) Uani 1 1 d .
H24A H 0.1669 0.6656 -0.0352 0.067 Uiso 1 1 calc R
H24B H 0.0999 0.6487 0.0037 0.067 Uiso 1 1 calc R
H24C H 0.0868 0.6277 -0.1027 0.067 Uiso 1 1 calc R
C31 C 0.21317(13) 0.7237(3) 0.17703(17) 0.0276(6) Uani 1 1 d .
C32 C 0.20539(14) 0.8574(3) 0.12322(18) 0.0303(6) Uani 1 1 d .
C33 C 0.14651(14) 0.9573(3) 0.11131(18) 0.0329(6) Uani 1 1 d .
H33 H 0.1430 1.0457 0.0745 0.040 Uiso 1 1 calc R
C34 C 0.09271(14) 0.9312(3) 0.15186(19) 0.0359(6) Uani 1 1 d .
C35 C 0.09939(14) 0.7994(3) 0.20311(18) 0.0351(6) Uani 1 1 d .
H35 H 0.0630 0.7778 0.2305 0.042 Uiso 1 1 calc R
C36 C 0.15731(14) 0.6966(3) 0.21647(17) 0.0314(6) Uani 1 1 d .
C37 C 0.25967(15) 0.9002(3) 0.0755(2) 0.0372(7) Uani 1 1 d .
H37A H 0.2385 0.9793 0.0300 0.056 Uiso 1 1 calc R
H37B H 0.2713 0.8095 0.0455 0.056 Uiso 1 1 calc R
H37C H 0.3045 0.9393 0.1200 0.056 Uiso 1 1 calc R
C38 C 0.03047(16) 1.0429(4) 0.1398(2) 0.0475(8) Uani 1 1 d .
H38A H 0.0503 1.1442 0.1617 0.071 Uiso 1 1 calc R
H38B H -0.0007 1.0075 0.1747 0.071 Uiso 1 1 calc R
H38C H 0.0015 1.0494 0.0753 0.071 Uiso 1 1 calc R
C39 C 0.15587(15) 0.5581(4) 0.2754(2) 0.0400(7) Uani 1 1 d .
H39A H 0.1831 0.5815 0.3390 0.060 Uiso 1 1 calc R
H39B H 0.1785 0.4705 0.2554 0.060 Uiso 1 1 calc R
H39C H 0.1051 0.5332 0.2698 0.060 Uiso 1 1 calc R
C41 C 0.31433(13) 0.5330(3) 0.29642(17) 0.0280(6) Uani 1 1 d .
C42 C 0.33871(14) 0.6421(3) 0.36796(17) 0.0296(6) Uani 1 1 d .
C43 C 0.37726(14) 0.5974(3) 0.45630(18) 0.0311(6) Uani 1 1 d .
H43 H 0.3937 0.6740 0.5017 0.037 Uiso 1 1 calc R
C44 C 0.39257(14) 0.4455(3) 0.48067(18) 0.0329(6) Uani 1 1 d .
C45 C 0.36498(14) 0.3380(3) 0.41235(18) 0.0312(6) Uani 1 1 d .
H45 H 0.3717 0.2325 0.4277 0.037 Uiso 1 1 calc R
C46 C 0.32769(13) 0.3775(3) 0.32175(17) 0.0290(6) Uani 1 1 d .
C47 C 0.32214(16) 0.8123(3) 0.35541(19) 0.0375(7) Uani 1 1 d .
H47A H 0.2754 0.8337 0.3651 0.056 Uiso 1 1 calc R
H47B H 0.3193 0.8426 0.2936 0.056 Uiso 1 1 calc R
H47C H 0.3611 0.8703 0.3994 0.056 Uiso 1 1 calc R
C48 C 0.43639(16) 0.4003(3) 0.57620(19) 0.0385(7) Uani 1 1 d .
H48A H 0.4446 0.4905 0.6157 0.058 Uiso 1 1 calc R
H48B H 0.4836 0.3582 0.5767 0.058 Uiso 1 1 calc R
H48C H 0.4095 0.3228 0.5983 0.058 Uiso 1 1 calc R
C49 C 0.30231(16) 0.2447(3) 0.25653(19) 0.0361(6) Uani 1 1 d .
H49A H 0.3128 0.1481 0.2904 0.054 Uiso 1 1 calc R
H49B H 0.3282 0.2467 0.2116 0.054 Uiso 1 1 calc R
H49C H 0.2496 0.2532 0.2254 0.054 Uiso 1 1 calc R

loop_
_atom_site_aniso_label
_atom_site_aniso_U_11
_atom_site_aniso_U_22
_atom_site_aniso_U_33
_atom_site_aniso_U_23
_atom_site_aniso_U_13
_atom_site_aniso_U_12
B1 0.0263(14) 0.0303(16) 0.0281(15) 0.0020(12) 0.0061(12) 0.0006(12)
N1 0.0221(10) 0.0312(12) 0.0303(11) 0.0010(9) 0.0039(9) -0.0007(9)
C1 0.0235(12) 0.0310(14) 0.0268(13) 0.0061(10) 0.0037(10) 0.0003(10)
C2 0.0242(12) 0.0309(14) 0.0312(13) 0.0033(11) 0.0093(10) 0.0023(10)
C3 0.0277(13) 0.0397(16) 0.0372(15) 0.0046(12) 0.0116(12) 0.0054(11)
C4 0.0217(13) 0.0474(18) 0.0444(16) 0.0147(13) 0.0082(12) 0.0017(11)
C5 0.0236(13) 0.0435(17) 0.0320(14) 0.0070(12) 0.0009(11) -0.0059(11)
C6 0.0246(13) 0.0401(16) 0.0284(13) 0.0005(11) 0.0038(11) -0.0032(11)
C7 0.0288(13) 0.0322(15) 0.0297(13) 0.0013(11) 0.0071(11) 0.0012(11)
C8 0.0257(13) 0.0372(16) 0.0347(15) 0.0014(12) 0.0026(11) -0.0053(11)
C21 0.0303(14) 0.0416(17) 0.0334(15) 0.0009(12) 0.0009(11) -0.0076(12)
C22 0.0492(19) 0.058(2) 0.0346(16) -0.0067(14) 0.0005(14) 0.0002(15)
C23 0.0356(17) 0.056(2) 0.054(2) 0.0032(16) -0.0056(15) -0.0131(14)
C24 0.0409(17) 0.0435(19) 0.0393(17) 0.0052(13) -0.0023(13) -0.0008(13)
C31 0.0239(12) 0.0291(14) 0.0272(13) -0.0008(10) 0.0046(10) -0.0019(10)
C32 0.0264(13) 0.0277(14) 0.0342(14) -0.0007(11) 0.0061(11) -0.0012(10)
C33 0.0276(13) 0.0316(15) 0.0357(15) 0.0007(11) 0.0047(11) -0.0017(11)
C34 0.0249(13) 0.0422(17) 0.0355(15) -0.0054(12) 0.0027(11) 0.0014(11)
C35 0.0246(13) 0.0487(18) 0.0311(14) -0.0041(12) 0.0076(11) -0.0027(12)
C36 0.0262(13) 0.0386(16) 0.0267(13) -0.0025(11) 0.0046(10) -0.0050(11)
C37 0.0303(14) 0.0396(17) 0.0410(16) 0.0108(12) 0.0103(12) 0.0012(12)
C38 0.0320(15) 0.053(2) 0.055(2) -0.0038(15) 0.0105(14) 0.0077(13)
C39 0.0304(14) 0.0484(18) 0.0439(17) 0.0107(14) 0.0157(12) -0.0024(12)
C41 0.0196(11) 0.0333(14) 0.0325(14) 0.0013(11) 0.0104(10) 0.0015(10)
C42 0.0264(13) 0.0325(14) 0.0322(14) -0.0038(11) 0.0125(11) -0.0011(10)
C43 0.0278(13) 0.0348(15) 0.0322(14) -0.0021(11) 0.0116(11) 0.0017(11)
C44 0.0267(13) 0.0425(17) 0.0318(14) 0.0008(12) 0.0124(11) 0.0025(11)
C45 0.0286(13) 0.0295(14) 0.0353(14) 0.0053(11) 0.0101(11) 0.0033(11)
C46 0.0238(12) 0.0334(15) 0.0318(14) 0.0016(11) 0.0118(11) 0.0002(10)
C47 0.0400(15) 0.0342(16) 0.0355(15) -0.0013(12) 0.0080(12) -0.0012(12)
C48 0.0387(15) 0.0407(17) 0.0332(15) 0.0029(12) 0.0074(12) 0.0037(13)
C49 0.0367(15) 0.0314(15) 0.0376(15) 0.0030(12) 0.0082(12) -0.0006(12)

loop_
_atom_type_symbol
_atom_type_description
_atom_type_scat_dispersion_real
_atom_type_scat_dispersion_imag
_atom_type_scat_source
C C 0.0033 0.0016 'International Tables Vol C Tables 4.2.6.8 and 6.1.1.4'
H H 0.0000 0.0000 'International Tables Vol C Tables 4.2.6.8 and 6.1.1.4'
B B 0.0013 0.0007 'International Tables Vol C Tables 4.2.6.8 and 6.1.1.4'
N N 0.0061 0.0033 'International Tables Vol C Tables 4.2.6.8 and 6.1.1.4'

loop_
_geom_angle_atom_site_label_1
_geom_angle_atom_site_label_2
_geom_angle_atom_site_label_3
_geom_angle
N1 B1 C31 106.05(19)
N1 B1 C1 95.76(19)
C31 B1 C1 125.8(2)
N1 B1 C41 115.6(2)
C31 B1 C41 114.2(2)
C1 B1 C41 98.63(19)
C7 N1 C8 120.3(2)
C7 N1 B1 111.2(2)
C8 N1 B1 128.5(2)
C6 C1 C2 115.6(2)
C6 C1 B1 134.9(2)
C2 C1 B1 108.5(2)
C3 C2 C1 123.8(2)
C3 C2 C7 126.3(2)
C1 C2 C7 109.9(2)
C4 C3 C2 118.6(3)
C4 C3 H3 120.7
C2 C3 H3 120.7
C3 C4 C5 119.4(3)
C3 C4 H4 120.3
C5 C4 H4 120.3
C6 C5 C4 121.2(3)
C6 C5 H5 119.4
C4 C5 H5 119.4
C5 C6 C1 121.4(3)
C5 C6 H6 119.3
C1 C6 H6 119.3
N1 C7 C2 113.6(2)
N1 C7 H7 123.2
C2 C7 H7 123.2
N1 C8 C21 118.3(2)
N1 C8 H8A 107.7
C21 C8 H8A 107.7
N1 C8 H8B 107.7
C21 C8 H8B 107.7
H8A C8 H8B 107.1
C22 C21 C24 109.9(3)
C22 C21 C23 108.6(3)
C24 C21 C23 109.1(3)
C22 C21 C8 112.7(2)
C24 C21 C8 111.8(2)
C23 C21 C8 104.5(2)
C21 C22 H22A 109.5
C21 C22 H22B 109.5
H22A C22 H22B 109.5
C21 C22 H22C 109.5
H22A C22 H22C 109.5
H22B C22 H22C 109.5
C21 C23 H23A 109.5
C21 C23 H23B 109.5
H23A C23 H23B 109.5
C21 C23 H23C 109.5
H23A C23 H23C 109.5
H23B C23 H23C 109.5
C21 C24 H24A 109.5
C21 C24 H24B 109.5
H24A C24 H24B 109.5
C21 C24 H24C 109.5
H24A C24 H24C 109.5
H24B C24 H24C 109.5
C32 C31 C36 116.1(2)
C32 C31 B1 122.1(2)
C36 C31 B1 121.7(2)
C33 C32 C31 121.4(2)
C33 C32 C37 116.3(2)
C31 C32 C37 122.3(2)
C34 C33 C32 122.0(3)
C34 C33 H33 119.0
C32 C33 H33 119.0
C35 C34 C33 116.8(3)
C35 C34 C38 122.1(3)
C33 C34 C38 121.1(3)
C34 C35 C36 122.9(3)
C34 C35 H35 118.5
C36 C35 H35 118.5
C35 C36 C31 120.7(3)
C35 C36 C39 115.6(2)
C31 C36 C39 123.7(2)
C32 C37 H37A 109.5
C32 C37 H37B 109.5
H37A C37 H37B 109.5
C32 C37 H37C 109.5
H37A C37 H37C 109.5
H37B C37 H37C 109.5
C34 C38 H38A 109.5
C34 C38 H38B 109.5
H38A C38 H38B 109.5
C34 C38 H38C 109.5
H38A C38 H38C 109.5
H38B C38 H38C 109.5
C36 C39 H39A 109.5
C36 C39 H39B 109.5
H39A C39 H39B 109.5
C36 C39 H39C 109.5
H39A C39 H39C 109.5
H39B C39 H39C 109.5
C46 C41 C42 116.1(2)
C46 C41 B1 127.8(2)
C42 C41 B1 115.7(2)
C43 C42 C41 121.3(2)
C43 C42 C47 115.2(2)
C41 C42 C47 123.4(2)
C44 C43 C42 122.6(3)
C44 C43 H43 118.7
C42 C43 H43 118.7
C43 C44 C45 116.3(2)
C43 C44 C48 121.6(3)
C45 C44 C48 122.2(3)
C44 C45 C46 123.2(3)
C44 C45 H45 118.4
C46 C45 H45 118.4
C45 C46 C41 120.3(2)
C45 C46 C49 115.7(2)
C41 C46 C49 123.9(2)
C42 C47 H47A 109.5
C42 C47 H47B 109.5
H47A C47 H47B 109.5
C42 C47 H47C 109.5
H47A C47 H47C 109.5
H47B C47 H47C 109.5
C44 C48 H48A 109.5
C44 C48 H48B 109.5
H48A C48 H48B 109.5
C44 C48 H48C 109.5
H48A C48 H48C 109.5
H48B C48 H48C 109.5
C46 C49 H49A 109.5
C46 C49 H49B 109.5
H49A C49 H49B 109.5
C46 C49 H49C 109.5
H49A C49 H49C 109.5
H49B C49 H49C 109.5

loop_
_geom_bond_atom_site_label_1
_geom_bond_atom_site_label_2
_geom_bond_distance
B1 N1 1.644(4)
B1 C31 1.644(4)
B1 C1 1.645(4)
B1 C41 1.662(4)
N1 C7 1.300(3)
N1 C8 1.479(3)
C1 C6 1.405(4)
C1 C2 1.405(4)
C2 C3 1.403(4)
C2 C7 1.437(4)
C3 C4 1.371(4)
C3 H3 0.9500
C4 C5 1.405(4)
C4 H4 0.9500
C5 C6 1.382(4)
C5 H5 0.9500
C6 H6 0.9500
C7 H7 0.9500
C8 C21 1.545(4)
C8 H8A 0.9900
C8 H8B 0.9900
C21 C22 1.528(4)
C21 C24 1.530(4)
C21 C23 1.541(4)
C22 H22A 0.9800
C22 H22B 0.9800
C22 H22C 0.9800
C23 H23A 0.9800
C23 H23B 0.9800
C23 H23C 0.9800
C24 H24A 0.9800
C24 H24B 0.9800
C24 H24C 0.9800
C31 C32 1.417(4)
C31 C36 1.421(4)
C32 C33 1.397(4)
C32 C37 1.512(4)
C33 C34 1.396(4)
C33 H33 0.9500
C34 C35 1.382(4)
C34 C38 1.512(4)
C35 C36 1.397(4)
C35 H35 0.9500
C36 C39 1.523(4)
C37 H37A 0.9800
C37 H37B 0.9800
C37 H37C 0.9800
C38 H38A 0.9800
C38 H38B 0.9800
C38 H38C 0.9800
C39 H39A 0.9800
C39 H39B 0.9800
C39 H39C 0.9800
C41 C46 1.414(4)
C41 C42 1.425(4)
C42 C43 1.391(4)
C42 C47 1.520(4)
C43 C44 1.385(4)
C43 H43 0.9500
C44 C45 1.389(4)
C44 C48 1.506(4)
C45 C46 1.403(4)
C45 H45 0.9500
C46 C49 1.515(4)
C47 H47A 0.9800
C47 H47B 0.9800
C47 H47C 0.9800
C48 H48A 0.9800
C48 H48B 0.9800
C48 H48C 0.9800
C49 H49A 0.9800
C49 H49B 0.9800
C49 H49C 0.9800

loop_
_geom_torsion_atom_site_label_1
_geom_torsion_atom_site_label_2
_geom_torsion_atom_site_label_3
_geom_torsion_atom_site_label_4
_geom_torsion
C31 B1 N1 C7 138.0(2)
C1 B1 N1 C7 8.1(2)
C41 B1 N1 C7 -94.4(3)
C31 B1 N1 C8 -41.3(3)
C1 B1 N1 C8 -171.1(2)
C41 B1 N1 C8 86.4(3)
N1 B1 C1 C6 -177.4(3)
C31 B1 C1 C6 68.1(4)
C41 B1 C1 C6 -60.3(4)
N1 B1 C1 C2 -9.8(2)
C31 B1 C1 C2 -124.4(3)
C41 B1 C1 C2 107.3(2)
C6 C1 C2 C3 -0.1(4)
B1 C1 C2 C3 -170.4(2)
C6 C1 C2 C7 179.2(2)
B1 C1 C2 C7 9.0(3)
C1 C2 C3 C4 0.0(4)
C7 C2 C3 C4 -179.3(3)
C2 C3 C4 C5 -0.7(4)
C3 C4 C5 C6 1.6(4)
C4 C5 C6 C1 -1.8(4)
C2 C1 C6 C5 1.0(4)
B1 C1 C6 C5 167.9(3)
C8 N1 C7 C2 175.5(2)
B1 N1 C7 C2 -3.8(3)
C3 C2 C7 N1 175.9(2)
C1 C2 C7 N1 -3.5(3)
C7 N1 C8 C21 -64.9(3)
B1 N1 C8 C21 114.2(3)
N1 C8 C21 C22 66.5(3)
N1 C8 C21 C24 -57.9(3)
N1 C8 C21 C23 -175.8(3)
N1 B1 C31 C32 -89.9(3)
C1 B1 C31 C32 19.8(4)
C41 B1 C31 C32 141.6(2)
N1 B1 C31 C36 89.3(3)
C1 B1 C31 C36 -161.0(2)
C41 B1 C31 C36 -39.2(3)
C36 C31 C32 C33 1.0(4)
B1 C31 C32 C33 -179.8(2)
C36 C31 C32 C37 -178.9(2)
B1 C31 C32 C37 0.3(4)
C31 C32 C33 C34 0.3(4)
C37 C32 C33 C34 -179.8(2)
C32 C33 C34 C35 -1.4(4)
C32 C33 C34 C38 178.5(3)
C33 C34 C35 C36 1.2(4)
C38 C34 C35 C36 -178.7(3)
C34 C35 C36 C31 0.0(4)
C34 C35 C36 C39 179.6(2)
C32 C31 C36 C35 -1.1(4)
B1 C31 C36 C35 179.7(2)
C32 C31 C36 C39 179.3(2)
B1 C31 C36 C39 0.1(4)
N1 B1 C41 C46 6.3(4)
C31 B1 C41 C46 129.8(3)
C1 B1 C41 C46 -94.4(3)
N1 B1 C41 C42 178.8(2)
C31 B1 C41 C42 -57.7(3)
C1 B1 C41 C42 78.1(3)
C46 C41 C42 C43 3.7(4)
B1 C41 C42 C43 -169.7(2)
C46 C41 C42 C47 -173.4(2)
B1 C41 C42 C47 13.2(3)
C41 C42 C43 C44 -1.7(4)
C47 C42 C43 C44 175.6(2)
C42 C43 C44 C45 -2.2(4)
C42 C43 C44 C48 178.1(2)
C43 C44 C45 C46 4.1(4)
C48 C44 C45 C46 -176.2(2)
C44 C45 C46 C41 -2.1(4)
C44 C45 C46 C49 179.3(2)
C42 C41 C46 C45 -1.9(4)
B1 C41 C46 C45 170.6(2)
C42 C41 C46 C49 176.6(2)
B1 C41 C46 C49 -10.9(4)
